data_1564324
loop_
_publ_author_name
'Mandal, Swadhin K.'
'Maji, Subir'
'Das, Arpan'

_publ_section_title
;
 Mesoionic N-heterocyclic Olefin Catalysed Reductive Functionalization of
 CO2 for Consecutive N-Methylation of Amines
;
_journal_name_full 'Chemical Science'
_journal_paper_doi 10.1039/D1SC02819G
_journal_year 2021
_chemical_formula_moiety 'C48 H61 B N2'
_chemical_formula_sum 'C48 H61 B N2'
_chemical_formula_weight 676.79
_space_group_crystal_system triclinic
_space_group_IT_number 2
_space_group_name_Hall '-P 1'
_space_group_name_H-M_alt 'P -1'
_atom_sites_solution_hydrogens geom
_atom_sites_solution_primary dual
_audit_creation_date 2021-02-28
_audit_creation_method
;
Olex2 1.2
(compiled 2018.05.29 svn.r3508 for OlexSys, GUI svn.r5506)
;
_audit_update_record
;
2021-02-27 deposited with the CCDC.	2021-08-03 downloaded from the CCDC.
;
_cell_angle_alpha 90.009(3)
_cell_angle_beta 93.393(2)
_cell_angle_gamma 90.024(3)
_cell_formula_units_Z 4
_cell_length_a 13.9680(11)
_cell_length_b 15.6349(13)
_cell_length_c 22.5739(17)
_cell_measurement_reflns_used 9978
_cell_measurement_temperature 100(2)
_cell_measurement_theta_max 25.35
_cell_measurement_theta_min 2.39
_cell_volume 4921.2(7)
_computing_cell_refinement 'SAINT V8.38A (?, 2016)'
_computing_data_reduction 'SAINT V8.38A (?, 2016)'
_computing_molecular_graphics 'Olex2 (Dolomanov et al., 2009)'
_computing_publication_material 'Olex2 (Dolomanov et al., 2009)'
_computing_structure_refinement 'ShelXL (Sheldrick, 2015)'
_computing_structure_solution 'ShelXT (Sheldrick, 2015)'
_diffrn_ambient_temperature 100.61
_diffrn_measured_fraction_theta_full 0.993
_diffrn_measured_fraction_theta_max 0.990
_diffrn_measurement_device_type 'Bruker APEX-II CCD'
_diffrn_measurement_method '\f and \w scans'
_diffrn_radiation_type MoK\a
_diffrn_radiation_wavelength 0.71073
_diffrn_reflns_av_R_equivalents 0.1058
_diffrn_reflns_av_unetI/netI 0.1239
_diffrn_reflns_Laue_measured_fraction_full 0.993
_diffrn_reflns_Laue_measured_fraction_max 0.990
_diffrn_reflns_limit_h_max 16
_diffrn_reflns_limit_h_min -16
_diffrn_reflns_limit_k_max 18
_diffrn_reflns_limit_k_min -18
_diffrn_reflns_limit_l_max 25
_diffrn_reflns_limit_l_min -27
_diffrn_reflns_number 50073
_diffrn_reflns_point_group_measured_fraction_full 0.993
_diffrn_reflns_point_group_measured_fraction_max 0.990
_diffrn_reflns_theta_full 25.242
_diffrn_reflns_theta_max 25.444
_diffrn_reflns_theta_min 2.191
_diffrn_standards_number 0
_exptl_absorpt_coefficient_mu 0.052
_exptl_absorpt_correction_T_max 0.7452
_exptl_absorpt_correction_T_min 0.3437
_exptl_absorpt_correction_type multi-scan
_exptl_absorpt_process_details
'SADABS-2016/2 (Bruker,2016/2) was used for absorption correction. wR2(int) was 0.1577 before and 0.1063 after correction. The Ratio of minimum to maximum transmission is 0.4612. The \l/2 correction factor is Not present.'
_exptl_crystal_colour 'clear light colourless'
_exptl_crystal_colour_lustre clear
_exptl_crystal_colour_modifier light
_exptl_crystal_colour_primary colourless
_exptl_crystal_density_diffrn 0.913
_exptl_crystal_description block
_exptl_crystal_F_000 1472
_exptl_crystal_size_max 0.2
_exptl_crystal_size_mid 0.15
_exptl_crystal_size_min 0.1
_refine_diff_density_max 0.349
_refine_diff_density_min -0.348
_refine_diff_density_rms 0.068
_refine_ls_extinction_method none
_refine_ls_goodness_of_fit_ref 1.028
_refine_ls_hydrogen_treatment constr
_refine_ls_matrix_type full
_refine_ls_number_parameters 935
_refine_ls_number_reflns 18007
_refine_ls_number_restraints 0
_refine_ls_restrained_S_all 1.028
_refine_ls_R_factor_all 0.1184
_refine_ls_R_factor_gt 0.0761
_refine_ls_shift/su_max 0.000
_refine_ls_shift/su_mean 0.000
_refine_ls_structure_factor_coef Fsqd
_refine_ls_weighting_details 'w=1/[\s^2^(Fo^2^)+(0.1210P)^2^] where P=(Fo^2^+2Fc^2^)/3'
_refine_ls_weighting_scheme calc
_refine_ls_wR_factor_gt 0.2034
_refine_ls_wR_factor_ref 0.2410
_reflns_Friedel_coverage 0.000
_reflns_number_gt 10714
_reflns_number_total 18007
_reflns_threshold_expression 'I > 2\s(I)'
_cod_data_source_file d1sc02819g2.cif
_cod_data_source_block mo_tkp180121_0ma_a
_cod_depositor_comments
;

2022-04-19
Z value and formula fixed to values more according to usual
chemical conventions.                 miguel
;
_cod_original_formula_sum 'C96 H122 B2 N4'
_cod_original_formula_weight 1353.59
_cod_original_formula_moiety '2(C48 H61 B N2)'
_cod_original_formula_units_Z 2
_cod_database_code 1564324
_shelx_shelxl_version_number 2014/7
_shelx_space_group_comment
;
The symmetry employed for this shelxl refinement is uniquely defined
by the following loop, which should always be used as a source of
symmetry information in preference to the above space-group names.
They are only intended as comments.
;
_shelx_estimated_absorpt_t_max 0.995
_shelx_estimated_absorpt_t_min 0.990
_olex2_refinement_description
;
1. Fixed Uiso
 At 1.2 times of:
  All B(H) groups, All C(H) groups, All C(H,H) groups
 At 1.5 times of:
  All C(H,H,H) groups
2.a Ternary CH refined with riding coordinates:
 C12(H12), C19(H19), C30(H30), C38(H38), C41(H41), C44(H44), B1(H1), C54(H54),
 C62(H62), C72(H72), C80(H80), C89(H89), C93(H93), B2(H2)
2.b Secondary CH2 refined with riding coordinates:
 C1(H1A,H1B), C42(H42A,H42B), C43(H43A,H43B), C45(H45A,H45B), C46(H46A,H46B),
 C47(H47A,H47B), C48(H48A,H48B), C49(H49A,H49B), C90(H90A,H90B), C91(H91B,H91A),
  C92(H92A,H92B), C94(H94A,H94B), C95(H95A,H95B), C96(H96A,H96B)
2.c Aromatic/amide H refined with riding coordinates:
 C6(H6), C7(H7), C8(H8), C9(H9), C10(H10), C15(H15), C16(H16), C17(H17),
 C24(H24), C25(H25), C26(H26), C27(H27), C28(H28), C33(H33), C34(H34), C35(H35),
  C57(H57), C58(H58), C59(H59), C65(H65), C67(H67), C68(H68), C69(H69),
 C70(H70), C75(H75), C76(H76), C77(H77), C84(H84), C85(H85), C86(H86), C87(H87),
  C88(H88)
2.d Idealised Me refined as rotating group:
 C11(H11A,H11B,H11C), C13(H13A,H13B,H13C), C20(H20A,H20B,H20C), C21(H21A,H21B,
 H21C), C29(H29A,H29B,H29C), C31(H31A,H31B,H31C), C39(H39A,H39B,H39C), C40(H40A,
 H40B,H40C), C53(H53A,H53B,H53C), C55(H55A,H55B,H55C), C63(H63A,H63B,H63C),
 C64(H64A,H64B,H64C), C71(H71A,H71B,H71C), C73(H73A,H73B,H73C), C81(H81A,H81B,
 H81C), C82(H82A,H82B,H82C)
;
_olex2_submission_special_instructions 'No special instructions were received'

loop_
_space_group_symop_operation_xyz
'x, y, z'
'-x, -y, -z'

loop_
_atom_site_label
_atom_site_type_symbol
_atom_site_fract_x
_atom_site_fract_y
_atom_site_fract_z
_atom_site_U_iso_or_equiv
_atom_site_adp_type
_atom_site_occupancy
_atom_site_site_symmetry_order
_atom_site_calc_flag
_atom_site_refinement_flags_posn
_atom_site_refinement_flags_adp
_atom_site_refinement_flags_occupancy
_atom_site_disorder_assembly
_atom_site_disorder_group
N1 N 0.59269(15) 0.71444(14) 0.41031(9) 0.0187(5) Uani 1 1 d . . . . .
N2 N 0.62232(15) 0.64665(14) 0.32941(9) 0.0203(5) Uani 1 1 d . . . . .
C1 C 0.42254(18) 0.76812(18) 0.38864(12) 0.0211(6) Uani 1 1 d . . . . .
H1A H 0.3895 0.7883 0.3512 0.025 Uiso 1 1 calc R . . . .
H1B H 0.4434 0.8195 0.4116 0.025 Uiso 1 1 calc R . . . .
C2 C 0.50975(18) 0.72102(18) 0.37317(11) 0.0205(6) Uani 1 1 d . . . . .
C3 C 0.52823(18) 0.67836(17) 0.32211(12) 0.0202(6) Uani 1 1 d . . . . .
C4 C 0.65945(19) 0.66825(18) 0.38335(11) 0.0212(6) Uani 1 1 d . . . . .
C5 C 0.75482(19) 0.64275(18) 0.40849(11) 0.0223(6) Uani 1 1 d . . . . .
C6 C 0.81585(18) 0.69998(19) 0.43947(12) 0.0237(6) Uani 1 1 d . . . . .
H6 H 0.7962 0.7574 0.4453 0.028 Uiso 1 1 calc R . . . .
C7 C 0.9052(2) 0.6727(2) 0.46174(13) 0.0295(7) Uani 1 1 d . . . . .
H7 H 0.9466 0.7116 0.4830 0.035 Uiso 1 1 calc R . . . .
C8 C 0.9348(2) 0.5892(2) 0.45334(13) 0.0322(7) Uani 1 1 d . . . . .
H8 H 0.9966 0.5713 0.4682 0.039 Uiso 1 1 calc R . . . .
C9 C 0.8740(2) 0.5320(2) 0.42336(13) 0.0304(7) Uani 1 1 d . . . . .
H9 H 0.8937 0.4744 0.4180 0.036 Uiso 1 1 calc R . . . .
C10 C 0.7840(2) 0.55884(19) 0.40099(12) 0.0261(7) Uani 1 1 d . . . . .
H10 H 0.7423 0.5194 0.3804 0.031 Uiso 1 1 calc R . . . .
C11 C 0.7182(2) 0.9320(2) 0.39818(14) 0.0340(7) Uani 1 1 d . . . . .
H11A H 0.7418 0.9685 0.4312 0.051 Uiso 1 1 calc GR . . . .
H11B H 0.7159 0.9651 0.3612 0.051 Uiso 1 1 calc GR . . . .
H11C H 0.7613 0.8831 0.3948 0.051 Uiso 1 1 calc GR . . . .
C12 C 0.6170(2) 0.89981(18) 0.40972(12) 0.0257(7) Uani 1 1 d . . . . .
H12 H 0.5950 0.8621 0.3758 0.031 Uiso 1 1 calc R . . . .
C13 C 0.5473(2) 0.97492(19) 0.41154(13) 0.0308(7) Uani 1 1 d . . . . .
H13A H 0.4839 0.9538 0.4209 0.046 Uiso 1 1 calc GR . . . .
H13B H 0.5428 1.0034 0.3728 0.046 Uiso 1 1 calc GR . . . .
H13C H 0.5706 1.0156 0.4421 0.046 Uiso 1 1 calc GR . . . .
C14 C 0.61802(19) 0.84648(18) 0.46639(12) 0.0241(6) Uani 1 1 d . . . . .
C15 C 0.6325(2) 0.8868(2) 0.52087(12) 0.0279(7) Uani 1 1 d . . . . .
H15 H 0.6402 0.9472 0.5222 0.033 Uiso 1 1 calc R . . . .
C16 C 0.6358(2) 0.8408(2) 0.57330(13) 0.0316(7) Uani 1 1 d . . . . .
H16 H 0.6445 0.8698 0.6102 0.038 Uiso 1 1 calc R . . . .
C17 C 0.6265(2) 0.7531(2) 0.57227(13) 0.0287(7) Uani 1 1 d . . . . .
H17 H 0.6295 0.7225 0.6087 0.034 Uiso 1 1 calc R . . . .
C18 C 0.61289(19) 0.70839(18) 0.51939(12) 0.0226(6) Uani 1 1 d . . . . .
C19 C 0.60550(19) 0.61144(18) 0.52101(12) 0.0249(6) Uani 1 1 d . . . . .
H19 H 0.5979 0.5902 0.4792 0.030 Uiso 1 1 calc R . . . .
C20 C 0.5176(2) 0.5828(2) 0.55363(13) 0.0329(7) Uani 1 1 d . . . . .
H20A H 0.5200 0.6085 0.5933 0.049 Uiso 1 1 calc GR . . . .
H20B H 0.5177 0.5203 0.5572 0.049 Uiso 1 1 calc GR . . . .
H20C H 0.4590 0.6012 0.5312 0.049 Uiso 1 1 calc GR . . . .
C21 C 0.6955(2) 0.5711(2) 0.55041(13) 0.0329(7) Uani 1 1 d . . . . .
H21A H 0.7517 0.5896 0.5297 0.049 Uiso 1 1 calc GR . . . .
H21B H 0.6901 0.5086 0.5484 0.049 Uiso 1 1 calc GR . . . .
H21C H 0.7027 0.5890 0.5920 0.049 Uiso 1 1 calc GR . . . .
C22 C 0.60804(18) 0.75693(18) 0.46698(11) 0.0210(6) Uani 1 1 d . . . . .
C23 C 0.46255(19) 0.66591(17) 0.26942(12) 0.0216(6) Uani 1 1 d . . . . .
C24 C 0.4881(2) 0.67926(18) 0.21108(11) 0.0233(6) Uani 1 1 d . . . . .
H24 H 0.5523 0.6941 0.2036 0.028 Uiso 1 1 calc R . . . .
C25 C 0.4205(2) 0.67097(18) 0.16432(12) 0.0257(7) Uani 1 1 d . . . . .
H25 H 0.4383 0.6799 0.1248 0.031 Uiso 1 1 calc R . . . .
C26 C 0.3259(2) 0.64944(19) 0.17488(13) 0.0297(7) Uani 1 1 d . . . . .
H26 H 0.2794 0.6443 0.1426 0.036 Uiso 1 1 calc R . . . .
C27 C 0.3002(2) 0.63561(19) 0.23195(13) 0.0296(7) Uani 1 1 d . . . . .
H27 H 0.2358 0.6210 0.2390 0.035 Uiso 1 1 calc R . . . .
C28 C 0.3678(2) 0.64284(18) 0.27954(12) 0.0260(7) Uani 1 1 d . . . . .
H28 H 0.3498 0.6322 0.3188 0.031 Uiso 1 1 calc R . . . .
C29 C 0.4992(2) 0.4429(2) 0.25369(14) 0.0366(8) Uani 1 1 d . . . . .
H29A H 0.4660 0.4950 0.2397 0.055 Uiso 1 1 calc GR . . . .
H29B H 0.4555 0.4078 0.2758 0.055 Uiso 1 1 calc GR . . . .
H29C H 0.5201 0.4105 0.2196 0.055 Uiso 1 1 calc GR . . . .
C30 C 0.5862(2) 0.46701(19) 0.29402(12) 0.0267(7) Uani 1 1 d . . . . .
H30 H 0.5633 0.4974 0.3295 0.032 Uiso 1 1 calc R . . . .
C31 C 0.6390(2) 0.38528(19) 0.31538(13) 0.0342(8) Uani 1 1 d . . . . .
H31A H 0.6531 0.3501 0.2810 0.051 Uiso 1 1 calc GR . . . .
H31B H 0.5983 0.3529 0.3413 0.051 Uiso 1 1 calc GR . . . .
H31C H 0.6990 0.4008 0.3374 0.051 Uiso 1 1 calc GR . . . .
C32 C 0.6548(2) 0.52611(18) 0.26340(11) 0.0231(6) Uani 1 1 d . . . . .
C33 C 0.7017(2) 0.4959(2) 0.21519(12) 0.0274(7) Uani 1 1 d . . . . .
H33 H 0.6870 0.4402 0.2004 0.033 Uiso 1 1 calc R . . . .
C34 C 0.7688(2) 0.5441(2) 0.18819(12) 0.0292(7) Uani 1 1 d . . . . .
H34 H 0.8001 0.5216 0.1554 0.035 Uiso 1 1 calc R . . . .
C35 C 0.7910(2) 0.6261(2) 0.20884(12) 0.0288(7) Uani 1 1 d . . . . .
H35 H 0.8382 0.6587 0.1903 0.035 Uiso 1 1 calc R . . . .
C36 C 0.67560(18) 0.60925(18) 0.28193(11) 0.0209(6) Uani 1 1 d . . . . .
C37 C 0.74488(19) 0.66134(19) 0.25653(11) 0.0240(6) Uani 1 1 d . . . . .
C38 C 0.7703(2) 0.7515(2) 0.27637(13) 0.0293(7) Uani 1 1 d . . . . .
H38 H 0.7333 0.7646 0.3118 0.035 Uiso 1 1 calc R . . . .
C39 C 0.8772(2) 0.7589(2) 0.29511(14) 0.0386(8) Uani 1 1 d . . . . .
H39A H 0.8945 0.7151 0.3249 0.058 Uiso 1 1 calc GR . . . .
H39B H 0.8904 0.8158 0.3120 0.058 Uiso 1 1 calc GR . . . .
H39C H 0.9152 0.7506 0.2604 0.058 Uiso 1 1 calc GR . . . .
C40 C 0.7420(2) 0.8172(2) 0.22827(14) 0.0356(8) Uani 1 1 d . . . . .
H40A H 0.7804 0.8081 0.1939 0.053 Uiso 1 1 calc GR . . . .
H40B H 0.7536 0.8750 0.2439 0.053 Uiso 1 1 calc GR . . . .
H40C H 0.6738 0.8107 0.2162 0.053 Uiso 1 1 calc GR . . . .
C41 C 0.33654(19) 0.75091(18) 0.49551(12) 0.0241(6) Uani 1 1 d . . . . .
H41 H 0.4014 0.7436 0.5161 0.029 Uiso 1 1 calc R . . . .
C42 C 0.26506(19) 0.6954(2) 0.52810(12) 0.0267(7) Uani 1 1 d . . . . .
H42A H 0.2907 0.6365 0.5315 0.032 Uiso 1 1 calc R . . . .
H42B H 0.2607 0.7181 0.5688 0.032 Uiso 1 1 calc R . . . .
C43 C 0.2091(2) 0.8272(2) 0.39801(12) 0.0296(7) Uani 1 1 d . . . . .
H43A H 0.1419 0.8343 0.3822 0.036 Uiso 1 1 calc R . . . .
H43B H 0.2507 0.8564 0.3703 0.036 Uiso 1 1 calc R . . . .
C44 C 0.23313(19) 0.73219(18) 0.39835(12) 0.0243(6) Uani 1 1 d . . . . .
H44 H 0.2316 0.7125 0.3562 0.029 Uiso 1 1 calc R . . . .
C45 C 0.1611(2) 0.6769(2) 0.43092(12) 0.0293(7) Uani 1 1 d . . . . .
H45A H 0.0956 0.6891 0.4139 0.035 Uiso 1 1 calc R . . . .
H45B H 0.1748 0.6159 0.4234 0.035 Uiso 1 1 calc R . . . .
C46 C 0.1635(2) 0.6916(2) 0.49787(12) 0.0302(7) Uani 1 1 d . . . . .
H46A H 0.1275 0.6448 0.5162 0.036 Uiso 1 1 calc R . . . .
H46B H 0.1300 0.7459 0.5056 0.036 Uiso 1 1 calc R . . . .
C47 C 0.2206(2) 0.8725(2) 0.45856(13) 0.0319(7) Uani 1 1 d . . . . .
H47A H 0.1637 0.8597 0.4813 0.038 Uiso 1 1 calc R . . . .
H47B H 0.2222 0.9351 0.4519 0.038 Uiso 1 1 calc R . . . .
C48 C 0.3116(2) 0.84617(19) 0.49601(12) 0.0283(7) Uani 1 1 d . . . . .
H48A H 0.3665 0.8786 0.4817 0.034 Uiso 1 1 calc R . . . .
H48B H 0.3038 0.8637 0.5376 0.034 Uiso 1 1 calc R . . . .
B1 B 0.3414(2) 0.7156(2) 0.42769(14) 0.0216(7) Uani 1 1 d . . . . .
H1 H 0.3558 0.6530 0.4282 0.026 Uiso 1 1 calc R . . . .
N3 N 0.40767(15) 0.21430(14) 0.08983(9) 0.0191(5) Uani 1 1 d . . . . .
N4 N 0.37769(15) 0.14686(14) 0.17076(9) 0.0206(5) Uani 1 1 d . . . . .
C49 C 0.57758(19) 0.26798(18) 0.11128(12) 0.0234(6) Uani 1 1 d . . . . .
H49A H 0.6104 0.2883 0.1487 0.028 Uiso 1 1 calc R . . . .
H49B H 0.5570 0.3193 0.0882 0.028 Uiso 1 1 calc R . . . .
C50 C 0.49021(19) 0.22108(18) 0.12662(11) 0.0205(6) Uani 1 1 d . . . . .
C51 C 0.47200(18) 0.17827(17) 0.17799(11) 0.0201(6) Uani 1 1 d . . . . .
C52 C 0.34020(19) 0.16849(18) 0.11672(11) 0.0214(6) Uani 1 1 d . . . . .
C53 C 0.4530(2) 0.47473(19) 0.08847(13) 0.0307(7) Uani 1 1 d . . . . .
H53A H 0.5164 0.4537 0.0790 0.046 Uiso 1 1 calc GR . . . .
H53B H 0.4577 0.5031 0.1272 0.046 Uiso 1 1 calc GR . . . .
H53C H 0.4296 0.5155 0.0580 0.046 Uiso 1 1 calc GR . . . .
C54 C 0.38308(19) 0.39927(18) 0.09034(12) 0.0250(6) Uani 1 1 d . . . . .
H54 H 0.4050 0.3614 0.1242 0.030 Uiso 1 1 calc R . . . .
C55 C 0.2816(2) 0.4325(2) 0.10208(14) 0.0325(7) Uani 1 1 d . . . . .
H55A H 0.2586 0.4697 0.0693 0.049 Uiso 1 1 calc GR . . . .
H55B H 0.2842 0.4648 0.1393 0.049 Uiso 1 1 calc GR . . . .
H55C H 0.2378 0.3839 0.1050 0.049 Uiso 1 1 calc GR . . . .
C56 C 0.38145(19) 0.34638(18) 0.03359(12) 0.0235(6) Uani 1 1 d . . . . .
C57 C 0.3675(2) 0.38696(19) -0.02112(12) 0.0278(7) Uani 1 1 d . . . . .
H57 H 0.3600 0.4473 -0.0224 0.033 Uiso 1 1 calc R . . . .
C58 C 0.3644(2) 0.3416(2) -0.07311(13) 0.0335(7) Uani 1 1 d . . . . .
H58 H 0.3558 0.3707 -0.1100 0.040 Uiso 1 1 calc R . . . .
C59 C 0.3737(2) 0.25347(19) -0.07226(13) 0.0289(7) Uani 1 1 d . . . . .
H59 H 0.3708 0.2230 -0.1088 0.035 Uiso 1 1 calc R . . . .
C60 C 0.38719(19) 0.20817(19) -0.01921(12) 0.0239(6) Uani 1 1 d . . . . .
C61 C 0.39223(18) 0.25692(18) 0.03280(11) 0.0197(6) Uani 1 1 d . . . . .
C62 C 0.39500(19) 0.11119(18) -0.02099(12) 0.0240(6) Uani 1 1 d . . . . .
H62 H 0.4025 0.0898 0.0208 0.029 Uiso 1 1 calc R . . . .
C63 C 0.3038(2) 0.0713(2) -0.05058(13) 0.0323(7) Uani 1 1 d . . . . .
H63A H 0.2480 0.0894 -0.0293 0.048 Uiso 1 1 calc GR . . . .
H63B H 0.3090 0.0088 -0.0493 0.048 Uiso 1 1 calc GR . . . .
H63C H 0.2960 0.0903 -0.0920 0.048 Uiso 1 1 calc GR . . . .
C64 C 0.4824(2) 0.0822(2) -0.05365(13) 0.0318(7) Uani 1 1 d . . . . .
H64A H 0.4799 0.1078 -0.0933 0.048 Uiso 1 1 calc GR . . . .
H64B H 0.4820 0.0197 -0.0571 0.048 Uiso 1 1 calc GR . . . .
H64C H 0.5411 0.1006 -0.0314 0.048 Uiso 1 1 calc GR . . . .
C65 C 0.18379(19) 0.19977(19) 0.06055(12) 0.0239(6) Uani 1 1 d . . . . .
H65 H 0.2032 0.2572 0.0547 0.029 Uiso 1 1 calc R . . . .
C66 C 0.24519(19) 0.14276(18) 0.09155(11) 0.0214(6) Uani 1 1 d . . . . .
C67 C 0.2161(2) 0.05878(19) 0.09892(12) 0.0259(7) Uani 1 1 d . . . . .
H67 H 0.2581 0.0191 0.1190 0.031 Uiso 1 1 calc R . . . .
C68 C 0.1257(2) 0.0324(2) 0.07698(13) 0.0309(7) Uani 1 1 d . . . . .
H68 H 0.1056 -0.0248 0.0829 0.037 Uiso 1 1 calc R . . . .
C69 C 0.0654(2) 0.0890(2) 0.04676(13) 0.0326(7) Uani 1 1 d . . . . .
H69 H 0.0038 0.0709 0.0317 0.039 Uiso 1 1 calc R . . . .
C70 C 0.0949(2) 0.1725(2) 0.03846(13) 0.0291(7) Uani 1 1 d . . . . .
H70 H 0.0534 0.2114 0.0173 0.035 Uiso 1 1 calc R . . . .
C71 C 0.3615(2) -0.11428(19) 0.18448(13) 0.0342(8) Uani 1 1 d . . . . .
H71A H 0.3488 -0.1503 0.2187 0.051 Uiso 1 1 calc GR . . . .
H71B H 0.4018 -0.1456 0.1578 0.051 Uiso 1 1 calc GR . . . .
H71C H 0.3006 -0.0991 0.1632 0.051 Uiso 1 1 calc GR . . . .
C72 C 0.4133(2) -0.03274(19) 0.20595(13) 0.0286(7) Uani 1 1 d . . . . .
H72 H 0.4364 -0.0022 0.1706 0.034 Uiso 1 1 calc R . . . .
C73 C 0.5005(2) -0.0575(2) 0.24625(14) 0.0367(8) Uani 1 1 d . . . . .
H73A H 0.5341 -0.0056 0.2603 0.055 Uiso 1 1 calc GR . . . .
H73B H 0.5439 -0.0928 0.2240 0.055 Uiso 1 1 calc GR . . . .
H73C H 0.4795 -0.0899 0.2803 0.055 Uiso 1 1 calc GR . . . .
C74 C 0.34581(19) 0.02615(18) 0.23653(12) 0.0230(6) Uani 1 1 d . . . . .
C75 C 0.2978(2) -0.0045(2) 0.28478(12) 0.0298(7) Uani 1 1 d . . . . .
H75 H 0.3116 -0.0605 0.2993 0.036 Uiso 1 1 calc R . . . .
C76 C 0.2310(2) 0.0443(2) 0.31175(12) 0.0301(7) Uani 1 1 d . . . . .
H76 H 0.2001 0.0222 0.3449 0.036 Uiso 1 1 calc R . . . .
C77 C 0.2086(2) 0.1260(2) 0.29076(12) 0.0300(7) Uani 1 1 d . . . . .
H77 H 0.1607 0.1584 0.3088 0.036 Uiso 1 1 calc R . . . .
C78 C 0.25540(19) 0.16104(18) 0.24348(12) 0.0229(6) Uani 1 1 d . . . . .
C79 C 0.32437(19) 0.10925(18) 0.21777(11) 0.0219(6) Uani 1 1 d . . . . .
C80 C 0.2295(2) 0.25143(19) 0.22297(13) 0.0289(7) Uani 1 1 d . . . . .
H80 H 0.2665 0.2645 0.1874 0.035 Uiso 1 1 calc R . . . .
C81 C 0.2577(2) 0.3176(2) 0.27121(14) 0.0364(8) Uani 1 1 d . . . . .
H81A H 0.2249 0.3043 0.3073 0.055 Uiso 1 1 calc GR . . . .
H81B H 0.2389 0.3748 0.2572 0.055 Uiso 1 1 calc GR . . . .
H81C H 0.3272 0.3159 0.2800 0.055 Uiso 1 1 calc GR . . . .
C82 C 0.1223(2) 0.2589(2) 0.20453(14) 0.0370(8) Uani 1 1 d . . . . .
H82A H 0.1043 0.2139 0.1758 0.056 Uiso 1 1 calc GR . . . .
H82B H 0.1095 0.3151 0.1865 0.056 Uiso 1 1 calc GR . . . .
H82C H 0.0848 0.2525 0.2396 0.056 Uiso 1 1 calc GR . . . .
C83 C 0.53733(19) 0.16551(18) 0.23043(12) 0.0219(6) Uani 1 1 d . . . . .
C84 C 0.63163(19) 0.14288(18) 0.22054(12) 0.0253(7) Uani 1 1 d . . . . .
H84 H 0.6497 0.1326 0.1812 0.030 Uiso 1 1 calc R . . . .
C85 C 0.6992(2) 0.13529(19) 0.26791(12) 0.0286(7) Uani 1 1 d . . . . .
H85 H 0.7634 0.1203 0.2608 0.034 Uiso 1 1 calc R . . . .
C86 C 0.6738(2) 0.14938(19) 0.32508(13) 0.0288(7) Uani 1 1 d . . . . .
H86 H 0.7205 0.1443 0.3572 0.035 Uiso 1 1 calc R . . . .
C87 C 0.5796(2) 0.17110(18) 0.33579(12) 0.0251(7) Uani 1 1 d . . . . .
H87 H 0.5617 0.1803 0.3752 0.030 Uiso 1 1 calc R . . . .
C88 C 0.5126(2) 0.17919(18) 0.28885(12) 0.0234(6) Uani 1 1 d . . . . .
H88 H 0.4486 0.1943 0.2963 0.028 Uiso 1 1 calc R . . . .
C89 C 0.66363(19) 0.25101(18) 0.00463(12) 0.0242(6) Uani 1 1 d . . . . .
H89 H 0.5986 0.2438 -0.0158 0.029 Uiso 1 1 calc R . . . .
C90 C 0.7348(2) 0.1956(2) -0.02840(12) 0.0295(7) Uani 1 1 d . . . . .
H90A H 0.7392 0.2186 -0.0690 0.035 Uiso 1 1 calc R . . . .
H90B H 0.7090 0.1367 -0.0321 0.035 Uiso 1 1 calc R . . . .
C91 C 0.8367(2) 0.1916(2) 0.00207(13) 0.0318(7) Uani 1 1 d . . . . .
H91B H 0.8726 0.1449 -0.0162 0.038 Uiso 1 1 calc R . . . .
H91A H 0.8703 0.2459 -0.0056 0.038 Uiso 1 1 calc R . . . .
C92 C 0.8387(2) 0.1769(2) 0.06938(12) 0.0300(7) Uani 1 1 d . . . . .
H92A H 0.9043 0.1889 0.0864 0.036 Uiso 1 1 calc R . . . .
H92B H 0.8249 0.1159 0.0768 0.036 Uiso 1 1 calc R . . . .
C93 C 0.76732(19) 0.23175(19) 0.10218(12) 0.0244(6) Uani 1 1 d . . . . .
H93 H 0.7690 0.2120 0.1444 0.029 Uiso 1 1 calc R . . . .
C94 C 0.7909(2) 0.3277(2) 0.10226(12) 0.0291(7) Uani 1 1 d . . . . .
H94A H 0.8581 0.3352 0.1179 0.035 Uiso 1 1 calc R . . . .
H94B H 0.7493 0.3568 0.1300 0.035 Uiso 1 1 calc R . . . .
C95 C 0.7789(2) 0.3727(2) 0.04165(14) 0.0338(7) Uani 1 1 d . . . . .
H95A H 0.7775 0.4352 0.0483 0.041 Uiso 1 1 calc R . . . .
H95B H 0.8357 0.3598 0.0189 0.041 Uiso 1 1 calc R . . . .
C96 C 0.6887(2) 0.34697(19) 0.00422(13) 0.0289(7) Uani 1 1 d . . . . .
H96A H 0.6967 0.3646 -0.0373 0.035 Uiso 1 1 calc R . . . .
H96B H 0.6337 0.3794 0.0185 0.035 Uiso 1 1 calc R . . . .
B2 B 0.6586(2) 0.2157(2) 0.07279(14) 0.0224(7) Uani 1 1 d . . . . .
H2 H 0.6439 0.1531 0.0723 0.027 Uiso 1 1 calc R . . . .

loop_
_atom_site_aniso_label
_atom_site_aniso_U_11
_atom_site_aniso_U_22
_atom_site_aniso_U_33
_atom_site_aniso_U_23
_atom_site_aniso_U_13
_atom_site_aniso_U_12
N1 0.0149(11) 0.0212(13) 0.0199(11) 0.0010(10) -0.0007(9) -0.0081(9)
N2 0.0205(12) 0.0202(13) 0.0203(11) 0.0029(10) 0.0014(10) -0.0077(10)
C1 0.0211(14) 0.0212(16) 0.0208(13) 0.0024(12) 0.0008(11) -0.0062(12)
C2 0.0160(13) 0.0225(16) 0.0225(14) 0.0050(12) -0.0022(11) -0.0098(11)
C3 0.0156(13) 0.0198(15) 0.0251(14) 0.0064(12) 0.0001(11) -0.0066(11)
C4 0.0227(14) 0.0176(15) 0.0230(14) 0.0025(12) -0.0002(12) -0.0118(12)
C5 0.0202(14) 0.0265(17) 0.0203(14) 0.0040(12) 0.0028(12) -0.0084(12)
C6 0.0179(14) 0.0236(16) 0.0293(15) 0.0038(12) 0.0003(12) -0.0087(12)
C7 0.0221(15) 0.0319(19) 0.0338(16) 0.0029(14) -0.0023(13) -0.0139(13)
C8 0.0198(15) 0.037(2) 0.0397(18) 0.0127(15) 0.0018(13) -0.0080(14)
C9 0.0300(16) 0.0260(18) 0.0356(17) 0.0067(14) 0.0054(14) -0.0002(14)
C10 0.0219(15) 0.0261(18) 0.0299(15) 0.0025(13) -0.0010(13) -0.0082(13)
C11 0.0284(16) 0.0309(19) 0.0433(18) 0.0038(15) 0.0075(14) -0.0111(14)
C12 0.0268(15) 0.0229(16) 0.0274(15) 0.0034(12) 0.0015(12) -0.0107(13)
C13 0.0307(16) 0.0251(17) 0.0365(17) 0.0045(14) 0.0008(14) -0.0109(13)
C14 0.0175(14) 0.0218(16) 0.0327(16) 0.0024(13) 0.0002(12) -0.0078(12)
C15 0.0268(16) 0.0245(17) 0.0321(16) -0.0039(13) -0.0010(13) -0.0058(13)
C16 0.0330(17) 0.0336(19) 0.0271(16) -0.0057(14) -0.0071(14) -0.0052(14)
C17 0.0293(16) 0.0314(19) 0.0250(15) 0.0054(13) -0.0022(13) -0.0071(14)
C18 0.0188(14) 0.0261(17) 0.0228(14) 0.0017(12) -0.0004(12) -0.0055(12)
C19 0.0250(15) 0.0257(17) 0.0235(14) 0.0052(12) -0.0015(12) -0.0087(13)
C20 0.0309(17) 0.0330(19) 0.0352(17) 0.0072(14) 0.0062(14) -0.0123(14)
C21 0.0309(17) 0.0320(19) 0.0354(17) 0.0099(14) -0.0004(14) -0.0047(14)
C22 0.0180(14) 0.0240(16) 0.0207(14) -0.0014(12) 0.0002(11) -0.0094(12)
C23 0.0232(14) 0.0188(15) 0.0225(14) 0.0011(12) -0.0016(12) -0.0091(12)
C24 0.0247(15) 0.0203(16) 0.0248(14) 0.0006(12) 0.0002(12) -0.0055(12)
C25 0.0330(16) 0.0212(16) 0.0227(14) -0.0003(12) -0.0004(13) -0.0032(13)
C26 0.0326(17) 0.0259(17) 0.0289(16) -0.0022(13) -0.0114(14) -0.0036(14)
C27 0.0225(15) 0.0294(18) 0.0363(17) -0.0012(14) -0.0024(13) -0.0101(13)
C28 0.0289(16) 0.0239(17) 0.0251(15) 0.0023(12) 0.0016(13) -0.0089(13)
C29 0.0318(17) 0.034(2) 0.0437(19) -0.0003(15) -0.0008(15) -0.0138(15)
C30 0.0304(16) 0.0233(17) 0.0267(15) -0.0006(13) 0.0030(13) -0.0109(13)
C31 0.0445(19) 0.0248(18) 0.0336(17) 0.0047(14) 0.0054(15) -0.0087(15)
C32 0.0278(15) 0.0221(16) 0.0188(13) 0.0028(12) -0.0043(12) -0.0039(12)
C33 0.0318(16) 0.0265(17) 0.0237(14) -0.0007(13) 0.0004(13) -0.0051(13)
C34 0.0313(16) 0.0364(19) 0.0200(14) 0.0020(13) 0.0028(13) 0.0026(14)
C35 0.0230(15) 0.0357(19) 0.0276(15) 0.0068(14) 0.0018(13) -0.0049(14)
C36 0.0195(14) 0.0268(17) 0.0162(13) 0.0010(12) -0.0013(11) -0.0032(12)
C37 0.0202(14) 0.0321(18) 0.0193(14) 0.0060(12) -0.0022(12) -0.0064(13)
C38 0.0267(16) 0.0319(18) 0.0292(16) 0.0044(13) 0.0012(13) -0.0135(13)
C39 0.0295(17) 0.046(2) 0.0406(18) 0.0058(16) 0.0025(15) -0.0201(15)
C40 0.0365(18) 0.0290(18) 0.0414(18) 0.0047(15) 0.0028(15) -0.0127(15)
C41 0.0180(14) 0.0284(17) 0.0255(15) 0.0057(13) -0.0015(12) -0.0080(12)
C42 0.0247(15) 0.0335(18) 0.0219(14) 0.0066(13) 0.0003(12) -0.0074(13)
C43 0.0220(15) 0.0378(19) 0.0292(16) 0.0107(14) 0.0037(13) -0.0040(14)
C44 0.0195(14) 0.0311(18) 0.0223(14) 0.0017(12) 0.0019(12) -0.0134(13)
C45 0.0181(14) 0.0362(19) 0.0329(16) 0.0068(14) -0.0035(13) -0.0129(13)
C46 0.0210(15) 0.0393(19) 0.0302(16) 0.0128(14) 0.0003(13) -0.0121(13)
C47 0.0304(16) 0.0260(18) 0.0397(17) 0.0062(14) 0.0064(14) -0.0057(14)
C48 0.0298(16) 0.0297(18) 0.0260(15) -0.0014(13) 0.0059(13) -0.0117(13)
B1 0.0169(15) 0.0189(18) 0.0286(17) 0.0033(14) -0.0011(13) -0.0067(13)
N3 0.0163(11) 0.0213(13) 0.0195(11) 0.0035(10) 0.0002(9) -0.0065(10)
N4 0.0182(11) 0.0222(13) 0.0213(12) 0.0045(10) 0.0010(10) -0.0106(10)
C49 0.0208(14) 0.0259(17) 0.0233(14) 0.0046(12) 0.0010(12) -0.0119(12)
C50 0.0190(14) 0.0237(16) 0.0186(13) 0.0003(11) -0.0005(11) -0.0048(12)
C51 0.0151(13) 0.0209(16) 0.0244(14) -0.0001(12) 0.0024(11) -0.0084(11)
C52 0.0192(14) 0.0240(16) 0.0208(14) 0.0014(12) 0.0001(11) -0.0081(12)
C53 0.0305(16) 0.0234(17) 0.0377(17) 0.0001(14) -0.0026(14) -0.0082(13)
C54 0.0236(15) 0.0236(17) 0.0276(15) 0.0048(12) -0.0006(12) -0.0044(12)
C55 0.0315(17) 0.0265(18) 0.0403(18) 0.0017(14) 0.0097(14) -0.0069(14)
C56 0.0175(14) 0.0229(16) 0.0298(15) 0.0040(12) 0.0000(12) -0.0064(12)
C57 0.0288(16) 0.0248(17) 0.0293(16) 0.0104(13) -0.0016(13) -0.0076(13)
C58 0.0335(17) 0.038(2) 0.0285(16) 0.0133(14) -0.0013(14) -0.0063(15)
C59 0.0327(17) 0.0304(19) 0.0231(15) 0.0009(13) -0.0022(13) -0.0073(14)
C60 0.0187(14) 0.0294(17) 0.0234(14) 0.0024(13) -0.0005(12) -0.0099(12)
C61 0.0149(13) 0.0240(16) 0.0201(13) 0.0059(12) -0.0004(11) -0.0089(12)
C62 0.0257(15) 0.0253(17) 0.0208(14) 0.0000(12) -0.0008(12) -0.0054(13)
C63 0.0312(17) 0.0296(18) 0.0358(17) -0.0021(14) -0.0006(14) -0.0126(14)
C64 0.0310(17) 0.0303(18) 0.0344(17) 0.0001(14) 0.0034(14) -0.0039(14)
C65 0.0196(14) 0.0243(17) 0.0277(15) 0.0032(13) 0.0002(12) -0.0085(12)
C66 0.0190(14) 0.0260(17) 0.0192(13) 0.0017(12) 0.0022(11) -0.0100(12)
C67 0.0245(15) 0.0253(17) 0.0280(15) 0.0024(13) 0.0026(12) -0.0088(13)
C68 0.0283(16) 0.0302(18) 0.0340(16) -0.0014(14) 0.0010(14) -0.0154(14)
C69 0.0209(15) 0.0356(19) 0.0411(18) -0.0101(15) -0.0006(14) -0.0100(14)
C70 0.0214(15) 0.0284(18) 0.0368(17) 0.0004(14) -0.0035(13) -0.0047(13)
C71 0.0452(19) 0.0238(18) 0.0336(17) 0.0046(14) 0.0026(15) -0.0079(15)
C72 0.0317(16) 0.0266(18) 0.0278(15) 0.0054(13) 0.0049(13) -0.0049(13)
C73 0.0315(17) 0.0323(19) 0.0457(19) 0.0074(15) -0.0019(15) -0.0027(15)
C74 0.0244(15) 0.0216(16) 0.0227(14) 0.0027(12) -0.0010(12) -0.0091(12)
C75 0.0324(17) 0.0306(18) 0.0262(15) 0.0061(13) -0.0002(13) -0.0167(14)
C76 0.0304(16) 0.0368(19) 0.0234(15) 0.0039(14) 0.0031(13) -0.0189(14)
C77 0.0245(15) 0.0361(19) 0.0296(16) 0.0013(14) 0.0045(13) -0.0106(14)
C78 0.0195(14) 0.0260(17) 0.0229(14) -0.0006(12) -0.0014(12) -0.0107(12)
C79 0.0204(14) 0.0277(17) 0.0176(13) 0.0030(12) -0.0002(11) -0.0122(12)
C80 0.0287(16) 0.0299(18) 0.0284(16) 0.0061(13) 0.0033(13) -0.0030(13)
C81 0.0377(18) 0.0289(19) 0.0428(19) 0.0039(15) 0.0053(15) -0.0052(15)
C82 0.0300(17) 0.043(2) 0.0374(18) 0.0055(15) -0.0005(14) -0.0006(15)
C83 0.0201(14) 0.0225(16) 0.0227(14) 0.0058(12) -0.0020(12) -0.0095(12)
C84 0.0261(15) 0.0258(17) 0.0242(14) 0.0044(12) 0.0011(12) -0.0090(13)
C85 0.0198(14) 0.0334(18) 0.0321(16) 0.0073(14) -0.0034(13) -0.0073(13)
C86 0.0308(16) 0.0281(18) 0.0263(15) 0.0077(13) -0.0087(13) -0.0126(14)
C87 0.0317(16) 0.0214(16) 0.0219(14) 0.0079(12) -0.0015(13) -0.0138(13)
C88 0.0210(14) 0.0229(16) 0.0263(15) 0.0038(12) 0.0019(12) -0.0105(12)
C89 0.0197(14) 0.0261(17) 0.0269(15) 0.0014(13) 0.0010(12) -0.0093(12)
C90 0.0285(16) 0.0338(19) 0.0261(15) 0.0003(13) 0.0018(13) -0.0079(14)
C91 0.0231(15) 0.041(2) 0.0316(16) -0.0030(14) 0.0031(13) -0.0063(14)
C92 0.0213(15) 0.0347(19) 0.0337(16) 0.0008(14) -0.0023(13) -0.0058(13)
C93 0.0218(14) 0.0286(17) 0.0227(14) 0.0033(12) 0.0005(12) -0.0083(12)
C94 0.0196(15) 0.0375(19) 0.0302(16) -0.0028(14) 0.0014(13) -0.0113(13)
C95 0.0293(17) 0.0281(18) 0.0446(19) 0.0004(15) 0.0073(14) -0.0125(14)
C96 0.0278(16) 0.0297(18) 0.0301(16) 0.0066(13) 0.0085(13) -0.0065(13)
B2 0.0226(16) 0.0180(18) 0.0263(17) 0.0033(14) -0.0014(14) -0.0085(13)

loop_
_atom_type_symbol
_atom_type_description
_atom_type_scat_dispersion_real
_atom_type_scat_dispersion_imag
_atom_type_scat_source
C C 0.0033 0.0016 'International Tables Vol C Tables 4.2.6.8 and 6.1.1.4'
H H 0.0000 0.0000 'International Tables Vol C Tables 4.2.6.8 and 6.1.1.4'
B B 0.0013 0.0007 'International Tables Vol C Tables 4.2.6.8 and 6.1.1.4'
N N 0.0061 0.0033 'International Tables Vol C Tables 4.2.6.8 and 6.1.1.4'

loop_
_geom_angle_atom_site_label_1
_geom_angle_atom_site_label_2
_geom_angle_atom_site_label_3
_geom_angle
_geom_angle_site_symmetry_1
_geom_angle_site_symmetry_3
_geom_angle_publ_flag
C2 N1 C22 124.9(2) . . ?
C4 N1 C2 109.9(2) . . ?
C4 N1 C22 125.0(2) . . ?
C3 N2 C36 124.6(2) . . ?
C4 N2 C3 109.1(2) . . ?
C4 N2 C36 125.5(2) . . ?
H1A C1 H1B 107.2 . . ?
C2 C1 H1A 107.8 . . ?
C2 C1 H1B 107.8 . . ?
C2 C1 B1 117.9(2) . . ?
B1 C1 H1A 107.8 . . ?
B1 C1 H1B 107.8 . . ?
N1 C2 C1 124.1(2) . . ?
C3 C2 N1 106.2(2) . . ?
C3 C2 C1 129.7(2) . . ?
N2 C3 C23 125.6(2) . . ?
C2 C3 N2 107.1(2) . . ?
C2 C3 C23 127.2(2) . . ?
N1 C4 C5 127.1(2) . . ?
N2 C4 N1 107.7(2) . . ?
N2 C4 C5 125.1(3) . . ?
C6 C5 C4 122.1(3) . . ?
C10 C5 C4 118.4(2) . . ?
C10 C5 C6 119.5(3) . . ?
C5 C6 H6 120.2 . . ?
C7 C6 C5 119.7(3) . . ?
C7 C6 H6 120.2 . . ?
C6 C7 H7 119.7 . . ?
C6 C7 C8 120.7(3) . . ?
C8 C7 H7 119.7 . . ?
C7 C8 H8 120.1 . . ?
C9 C8 C7 119.8(3) . . ?
C9 C8 H8 120.1 . . ?
C8 C9 H9 120.1 . . ?
C8 C9 C10 119.8(3) . . ?
C10 C9 H9 120.1 . . ?
C5 C10 C9 120.5(3) . . ?
C5 C10 H10 119.8 . . ?
C9 C10 H10 119.8 . . ?
H11A C11 H11B 109.5 . . ?
H11A C11 H11C 109.5 . . ?
H11B C11 H11C 109.5 . . ?
C12 C11 H11A 109.5 . . ?
C12 C11 H11B 109.5 . . ?
C12 C11 H11C 109.5 . . ?
C11 C12 H12 107.9 . . ?
C13 C12 C11 110.3(2) . . ?
C13 C12 H12 107.9 . . ?
C14 C12 C11 111.0(2) . . ?
C14 C12 H12 107.9 . . ?
C14 C12 C13 111.8(2) . . ?
C12 C13 H13A 109.5 . . ?
C12 C13 H13B 109.5 . . ?
C12 C13 H13C 109.5 . . ?
H13A C13 H13B 109.5 . . ?
H13A C13 H13C 109.5 . . ?
H13B C13 H13C 109.5 . . ?
C15 C14 C12 119.2(3) . . ?
C15 C14 C22 117.0(3) . . ?
C22 C14 C12 123.8(2) . . ?
C14 C15 H15 119.4 . . ?
C16 C15 C14 121.2(3) . . ?
C16 C15 H15 119.4 . . ?
C15 C16 H16 119.8 . . ?
C17 C16 C15 120.3(3) . . ?
C17 C16 H16 119.8 . . ?
C16 C17 H17 119.2 . . ?
C16 C17 C18 121.6(3) . . ?
C18 C17 H17 119.2 . . ?
C17 C18 C19 119.2(2) . . ?
C17 C18 C22 116.8(3) . . ?
C22 C18 C19 124.0(2) . . ?
C18 C19 H19 108.2 . . ?
C18 C19 C20 111.1(2) . . ?
C18 C19 C21 111.6(2) . . ?
C20 C19 H19 108.2 . . ?
C21 C19 H19 108.2 . . ?
C21 C19 C20 109.4(2) . . ?
C19 C20 H20A 109.5 . . ?
C19 C20 H20B 109.5 . . ?
C19 C20 H20C 109.5 . . ?
H20A C20 H20B 109.5 . . ?
H20A C20 H20C 109.5 . . ?
H20B C20 H20C 109.5 . . ?
C19 C21 H21A 109.5 . . ?
C19 C21 H21B 109.5 . . ?
C19 C21 H21C 109.5 . . ?
H21A C21 H21B 109.5 . . ?
H21A C21 H21C 109.5 . . ?
H21B C21 H21C 109.5 . . ?
C14 C22 N1 117.3(2) . . ?
C18 C22 N1 119.6(2) . . ?
C18 C22 C14 123.1(2) . . ?
C24 C23 C3 124.0(2) . . ?
C24 C23 C28 119.1(2) . . ?
C28 C23 C3 116.8(2) . . ?
C23 C24 H24 119.9 . . ?
C25 C24 C23 120.3(3) . . ?
C25 C24 H24 119.9 . . ?
C24 C25 H25 119.9 . . ?
C24 C25 C26 120.2(3) . . ?
C26 C25 H25 119.9 . . ?
C25 C26 H26 120.0 . . ?
C27 C26 C25 120.0(3) . . ?
C27 C26 H26 120.0 . . ?
C26 C27 H27 119.8 . . ?
C26 C27 C28 120.5(3) . . ?
C28 C27 H27 119.8 . . ?
C23 C28 H28 120.1 . . ?
C27 C28 C23 119.9(3) . . ?
C27 C28 H28 120.1 . . ?
H29A C29 H29B 109.5 . . ?
H29A C29 H29C 109.5 . . ?
H29B C29 H29C 109.5 . . ?
C30 C29 H29A 109.5 . . ?
C30 C29 H29B 109.5 . . ?
C30 C29 H29C 109.5 . . ?
C29 C30 H30 108.3 . . ?
C29 C30 C31 109.4(3) . . ?
C29 C30 C32 112.3(2) . . ?
C31 C30 H30 108.3 . . ?
C32 C30 H30 108.3 . . ?
C32 C30 C31 110.1(2) . . ?
C30 C31 H31A 109.5 . . ?
C30 C31 H31B 109.5 . . ?
C30 C31 H31C 109.5 . . ?
H31A C31 H31B 109.5 . . ?
H31A C31 H31C 109.5 . . ?
H31B C31 H31C 109.5 . . ?
C33 C32 C30 119.2(3) . . ?
C33 C32 C36 117.1(3) . . ?
C36 C32 C30 123.7(2) . . ?
C32 C33 H33 119.1 . . ?
C34 C33 C32 121.8(3) . . ?
C34 C33 H33 119.1 . . ?
C33 C34 H34 120.0 . . ?
C33 C34 C35 120.1(3) . . ?
C35 C34 H34 120.0 . . ?
C34 C35 H35 119.5 . . ?
C34 C35 C37 121.1(3) . . ?
C37 C35 H35 119.5 . . ?
C32 C36 N2 119.2(2) . . ?
C32 C36 C37 123.6(3) . . ?
C37 C36 N2 117.2(2) . . ?
C35 C37 C36 116.3(3) . . ?
C35 C37 C38 118.9(3) . . ?
C36 C37 C38 124.8(2) . . ?
C37 C38 H38 107.8 . . ?
C37 C38 C39 111.1(3) . . ?
C37 C38 C40 111.7(2) . . ?
C39 C38 H38 107.8 . . ?
C40 C38 H38 107.8 . . ?
C40 C38 C39 110.6(2) . . ?
C38 C39 H39A 109.5 . . ?
C38 C39 H39B 109.5 . . ?
C38 C39 H39C 109.5 . . ?
H39A C39 H39B 109.5 . . ?
H39A C39 H39C 109.5 . . ?
H39B C39 H39C 109.5 . . ?
C38 C40 H40A 109.5 . . ?
C38 C40 H40B 109.5 . . ?
C38 C40 H40C 109.5 . . ?
H40A C40 H40B 109.5 . . ?
H40A C40 H40C 109.5 . . ?
H40B C40 H40C 109.5 . . ?
C42 C41 H41 108.0 . . ?
C42 C41 B1 108.7(2) . . ?
C48 C41 H41 108.0 . . ?
C48 C41 C42 112.9(2) . . ?
C48 C41 B1 111.0(2) . . ?
B1 C41 H41 108.0 . . ?
C41 C42 H42A 108.6 . . ?
C41 C42 H42B 108.6 . . ?
H42A C42 H42B 107.6 . . ?
C46 C42 C41 114.6(2) . . ?
C46 C42 H42A 108.6 . . ?
C46 C42 H42B 108.6 . . ?
H43A C43 H43B 107.4 . . ?
C44 C43 H43A 108.4 . . ?
C44 C43 H43B 108.4 . . ?
C44 C43 C47 115.7(2) . . ?
C47 C43 H43A 108.4 . . ?
C47 C43 H43B 108.4 . . ?
C43 C44 H44 107.7 . . ?
C43 C44 C45 113.5(2) . . ?
C43 C44 B1 110.8(2) . . ?
C45 C44 H44 107.7 . . ?
C45 C44 B1 109.3(2) . . ?
B1 C44 H44 107.7 . . ?
C44 C45 H45A 108.7 . . ?
C44 C45 H45B 108.7 . . ?
H45A C45 H45B 107.6 . . ?
C46 C45 C44 114.3(2) . . ?
C46 C45 H45A 108.7 . . ?
C46 C45 H45B 108.7 . . ?
C42 C46 H46A 108.7 . . ?
C42 C46 H46B 108.7 . . ?
C45 C46 C42 114.2(2) . . ?
C45 C46 H46A 108.7 . . ?
C45 C46 H46B 108.7 . . ?
H46A C46 H46B 107.6 . . ?
C43 C47 H47A 108.8 . . ?
C43 C47 H47B 108.8 . . ?
C43 C47 C48 113.8(2) . . ?
H47A C47 H47B 107.7 . . ?
C48 C47 H47A 108.8 . . ?
C48 C47 H47B 108.8 . . ?
C41 C48 C47 116.0(2) . . ?
C41 C48 H48A 108.3 . . ?
C41 C48 H48B 108.3 . . ?
C47 C48 H48A 108.3 . . ?
C47 C48 H48B 108.3 . . ?
H48A C48 H48B 107.4 . . ?
C1 B1 H1 109.9 . . ?
C41 B1 C1 113.1(2) . . ?
C41 B1 C44 103.7(2) . . ?
C41 B1 H1 109.9 . . ?
C44 B1 C1 110.1(2) . . ?
C44 B1 H1 109.9 . . ?
C50 N3 C61 124.8(2) . . ?
C52 N3 C50 110.4(2) . . ?
C52 N3 C61 124.6(2) . . ?
C51 N4 C79 124.9(2) . . ?
C52 N4 C51 109.3(2) . . ?
C52 N4 C79 125.1(2) . . ?
H49A C49 H49B 107.1 . . ?
C50 C49 H49A 107.8 . . ?
C50 C49 H49B 107.8 . . ?
C50 C49 B2 118.0(2) . . ?
B2 C49 H49A 107.8 . . ?
B2 C49 H49B 107.8 . . ?
N3 C50 C49 124.4(2) . . ?
C51 C50 N3 106.2(2) . . ?
C51 C50 C49 129.3(2) . . ?
N4 C51 C83 125.5(2) . . ?
C50 C51 N4 106.9(2) . . ?
C50 C51 C83 127.6(2) . . ?
N3 C52 C66 127.4(2) . . ?
N4 C52 N3 107.2(2) . . ?
N4 C52 C66 125.3(2) . . ?
H53A C53 H53B 109.5 . . ?
H53A C53 H53C 109.5 . . ?
H53B C53 H53C 109.5 . . ?
C54 C53 H53A 109.5 . . ?
C54 C53 H53B 109.5 . . ?
C54 C53 H53C 109.5 . . ?
C53 C54 H54 108.0 . . ?
C53 C54 C55 109.8(2) . . ?
C55 C54 H54 108.0 . . ?
C56 C54 C53 111.8(2) . . ?
C56 C54 H54 108.0 . . ?
C56 C54 C55 111.0(2) . . ?
C54 C55 H55A 109.5 . . ?
C54 C55 H55B 109.5 . . ?
C54 C55 H55C 109.5 . . ?
H55A C55 H55B 109.5 . . ?
H55A C55 H55C 109.5 . . ?
H55B C55 H55C 109.5 . . ?
C57 C56 C54 119.5(3) . . ?
C57 C56 C61 116.8(3) . . ?
C61 C56 C54 123.6(2) . . ?
C56 C57 H57 119.3 . . ?
C58 C57 C56 121.3(3) . . ?
C58 C57 H57 119.3 . . ?
C57 C58 H58 119.8 . . ?
C57 C58 C59 120.4(3) . . ?
C59 C58 H58 119.8 . . ?
C58 C59 H59 119.1 . . ?
C58 C59 C60 121.7(3) . . ?
C60 C59 H59 119.1 . . ?
C59 C60 C61 116.2(3) . . ?
C59 C60 C62 119.3(2) . . ?
C61 C60 C62 124.4(2) . . ?
C56 C61 N3 117.1(2) . . ?
C60 C61 N3 119.4(2) . . ?
C60 C61 C56 123.5(2) . . ?
C60 C62 H62 108.2 . . ?
C60 C62 C63 110.9(2) . . ?
C60 C62 C64 111.6(2) . . ?
C63 C62 H62 108.2 . . ?
C64 C62 H62 108.2 . . ?
C64 C62 C63 109.6(2) . . ?
C62 C63 H63A 109.5 . . ?
C62 C63 H63B 109.5 . . ?
C62 C63 H63C 109.5 . . ?
H63A C63 H63B 109.5 . . ?
H63A C63 H63C 109.5 . . ?
H63B C63 H63C 109.5 . . ?
C62 C64 H64A 109.5 . . ?
C62 C64 H64B 109.5 . . ?
C62 C64 H64C 109.5 . . ?
H64A C64 H64B 109.5 . . ?
H64A C64 H64C 109.5 . . ?
H64B C64 H64C 109.5 . . ?
C66 C65 H65 120.1 . . ?
C70 C65 H65 120.1 . . ?
C70 C65 C66 119.8(3) . . ?
C65 C66 C52 122.2(3) . . ?
C67 C66 C52 118.5(2) . . ?
C67 C66 C65 119.3(2) . . ?
C66 C67 H67 119.9 . . ?
C66 C67 C68 120.2(3) . . ?
C68 C67 H67 119.9 . . ?
C67 C68 H68 119.9 . . ?
C69 C68 C67 120.2(3) . . ?
C69 C68 H68 119.9 . . ?
C68 C69 H69 120.2 . . ?
C68 C69 C70 119.7(3) . . ?
C70 C69 H69 120.2 . . ?
C65 C70 C69 120.8(3) . . ?
C65 C70 H70 119.6 . . ?
C69 C70 H70 119.6 . . ?
H71A C71 H71B 109.5 . . ?
H71A C71 H71C 109.5 . . ?
H71B C71 H71C 109.5 . . ?
C72 C71 H71A 109.5 . . ?
C72 C71 H71B 109.5 . . ?
C72 C71 H71C 109.5 . . ?
C71 C72 H72 108.3 . . ?
C73 C72 C71 108.9(2) . . ?
C73 C72 H72 108.3 . . ?
C74 C72 C71 110.8(2) . . ?
C74 C72 H72 108.3 . . ?
C74 C72 C73 112.3(2) . . ?
C72 C73 H73A 109.5 . . ?
C72 C73 H73B 109.5 . . ?
C72 C73 H73C 109.5 . . ?
H73A C73 H73B 109.5 . . ?
H73A C73 H73C 109.5 . . ?
H73B C73 H73C 109.5 . . ?
C75 C74 C72 119.2(3) . . ?
C79 C74 C72 123.9(2) . . ?
C79 C74 C75 116.9(3) . . ?
C74 C75 H75 119.2 . . ?
C76 C75 C74 121.6(3) . . ?
C76 C75 H75 119.2 . . ?
C75 C76 H76 119.9 . . ?
C75 C76 C77 120.3(3) . . ?
C77 C76 H76 119.9 . . ?
C76 C77 H77 119.5 . . ?
C76 C77 C78 120.9(3) . . ?
C78 C77 H77 119.5 . . ?
C77 C78 C79 116.9(3) . . ?
C77 C78 C80 118.9(3) . . ?
C79 C78 C80 124.3(2) . . ?
C74 C79 N4 119.2(2) . . ?
C74 C79 C78 123.4(2) . . ?
C78 C79 N4 117.4(2) . . ?
C78 C80 H80 108.0 . . ?
C78 C80 C81 111.3(2) . . ?
C78 C80 C82 111.3(2) . . ?
C81 C80 H80 108.0 . . ?
C82 C80 H80 108.0 . . ?
C82 C80 C81 110.2(3) . . ?
C80 C81 H81A 109.5 . . ?
C80 C81 H81B 109.5 . . ?
C80 C81 H81C 109.5 . . ?
H81A C81 H81B 109.5 . . ?
H81A C81 H81C 109.5 . . ?
H81B C81 H81C 109.5 . . ?
C80 C82 H82A 109.5 . . ?
C80 C82 H82B 109.5 . . ?
C80 C82 H82C 109.5 . . ?
H82A C82 H82B 109.5 . . ?
H82A C82 H82C 109.5 . . ?
H82B C82 H82C 109.5 . . ?
C84 C83 C51 117.0(2) . . ?
C84 C83 C88 118.5(2) . . ?
C88 C83 C51 124.3(2) . . ?
C83 C84 H84 119.9 . . ?
C85 C84 C83 120.2(3) . . ?
C85 C84 H84 119.9 . . ?
C84 C85 H85 119.7 . . ?
C86 C85 C84 120.5(3) . . ?
C86 C85 H85 119.7 . . ?
C85 C86 H86 120.0 . . ?
C85 C86 C87 120.0(3) . . ?
C87 C86 H86 120.0 . . ?
C86 C87 H87 120.2 . . ?
C88 C87 C86 119.6(3) . . ?
C88 C87 H87 120.2 . . ?
C83 C88 H88 119.4 . . ?
C87 C88 C83 121.1(3) . . ?
C87 C88 H88 119.4 . . ?
C90 C89 H89 107.9 . . ?
C90 C89 B2 109.2(2) . . ?
C96 C89 H89 107.9 . . ?
C96 C89 C90 113.0(2) . . ?
C96 C89 B2 110.8(2) . . ?
B2 C89 H89 107.9 . . ?
C89 C90 H90A 108.7 . . ?
C89 C90 H90B 108.7 . . ?
C89 C90 C91 114.2(2) . . ?
H90A C90 H90B 107.6 . . ?
C91 C90 H90A 108.7 . . ?
C91 C90 H90B 108.7 . . ?
C90 C91 H91B 108.7 . . ?
C90 C91 H91A 108.7 . . ?
H91B C91 H91A 107.6 . . ?
C92 C91 C90 114.2(2) . . ?
C92 C91 H91B 108.7 . . ?
C92 C91 H91A 108.7 . . ?
C91 C92 H92A 108.6 . . ?
C91 C92 H92B 108.6 . . ?
C91 C92 C93 114.7(2) . . ?
H92A C92 H92B 107.6 . . ?
C93 C92 H92A 108.6 . . ?
C93 C92 H92B 108.6 . . ?
C92 C93 H93 107.9 . . ?
C92 C93 B2 109.4(2) . . ?
C94 C93 C92 113.6(2) . . ?
C94 C93 H93 107.9 . . ?
C94 C93 B2 110.0(2) . . ?
B2 C93 H93 107.9 . . ?
C93 C94 H94A 108.4 . . ?
C93 C94 H94B 108.4 . . ?
C93 C94 C95 115.7(2) . . ?
H94A C94 H94B 107.4 . . ?
C95 C94 H94A 108.4 . . ?
C95 C94 H94B 108.4 . . ?
C94 C95 H95A 108.6 . . ?
C94 C95 H95B 108.6 . . ?
H95A C95 H95B 107.6 . . ?
C96 C95 C94 114.5(2) . . ?
C96 C95 H95A 108.6 . . ?
C96 C95 H95B 108.6 . . ?
C89 C96 H96A 108.4 . . ?
C89 C96 H96B 108.4 . . ?
C95 C96 C89 115.6(2) . . ?
C95 C96 H96A 108.4 . . ?
C95 C96 H96B 108.4 . . ?
H96A C96 H96B 107.4 . . ?
C49 B2 H2 109.8 . . ?
C89 B2 C49 112.9(2) . . ?
C89 B2 C93 103.8(2) . . ?
C89 B2 H2 109.8 . . ?
C93 B2 C49 110.7(2) . . ?
C93 B2 H2 109.8 . . ?

loop_
_geom_bond_atom_site_label_1
_geom_bond_atom_site_label_2
_geom_bond_distance
_geom_bond_site_symmetry_2
_geom_bond_publ_flag
N1 C2 1.393(3) . ?
N1 C4 1.352(3) . ?
N1 C22 1.446(3) . ?
N2 C3 1.405(3) . ?
N2 C4 1.338(3) . ?
N2 C36 1.463(3) . ?
C1 H1A 0.9900 . ?
C1 H1B 0.9900 . ?
C1 C2 1.483(4) . ?
C1 B1 1.689(4) . ?
C2 C3 1.369(4) . ?
C3 C23 1.471(4) . ?
C4 C5 1.472(4) . ?
C5 C6 1.395(4) . ?
C5 C10 1.387(4) . ?
C6 H6 0.9500 . ?
C6 C7 1.385(4) . ?
C7 H7 0.9500 . ?
C7 C8 1.386(4) . ?
C8 H8 0.9500 . ?
C8 C9 1.381(4) . ?
C9 H9 0.9500 . ?
C9 C10 1.392(4) . ?
C10 H10 0.9500 . ?
C11 H11A 0.9800 . ?
C11 H11B 0.9800 . ?
C11 H11C 0.9800 . ?
C11 C12 1.537(4) . ?
C12 H12 1.0000 . ?
C12 C13 1.528(4) . ?
C12 C14 1.526(4) . ?
C13 H13A 0.9800 . ?
C13 H13B 0.9800 . ?
C13 H13C 0.9800 . ?
C14 C15 1.386(4) . ?
C14 C22 1.407(4) . ?
C15 H15 0.9500 . ?
C15 C16 1.384(4) . ?
C16 H16 0.9500 . ?
C16 C17 1.378(4) . ?
C17 H17 0.9500 . ?
C17 C18 1.386(4) . ?
C18 C19 1.520(4) . ?
C18 C22 1.404(4) . ?
C19 H19 1.0000 . ?
C19 C20 1.536(4) . ?
C19 C21 1.524(4) . ?
C20 H20A 0.9800 . ?
C20 H20B 0.9800 . ?
C20 H20C 0.9800 . ?
C21 H21A 0.9800 . ?
C21 H21B 0.9800 . ?
C21 H21C 0.9800 . ?
C23 C24 1.401(4) . ?
C23 C28 1.404(4) . ?
C24 H24 0.9500 . ?
C24 C25 1.381(4) . ?
C25 H25 0.9500 . ?
C25 C26 1.397(4) . ?
C26 H26 0.9500 . ?
C26 C27 1.375(4) . ?
C27 H27 0.9500 . ?
C27 C28 1.392(4) . ?
C28 H28 0.9500 . ?
C29 H29A 0.9800 . ?
C29 H29B 0.9800 . ?
C29 H29C 0.9800 . ?
C29 C30 1.522(4) . ?
C30 H30 1.0000 . ?
C30 C31 1.538(4) . ?
C30 C32 1.525(4) . ?
C31 H31A 0.9800 . ?
C31 H31B 0.9800 . ?
C31 H31C 0.9800 . ?
C32 C33 1.386(4) . ?
C32 C36 1.391(4) . ?
C33 H33 0.9500 . ?
C33 C34 1.374(4) . ?
C34 H34 0.9500 . ?
C34 C35 1.393(4) . ?
C35 H35 0.9500 . ?
C35 C37 1.400(4) . ?
C36 C37 1.412(4) . ?
C37 C38 1.514(4) . ?
C38 H38 1.0000 . ?
C38 C39 1.532(4) . ?
C38 C40 1.530(4) . ?
C39 H39A 0.9800 . ?
C39 H39B 0.9800 . ?
C39 H39C 0.9800 . ?
C40 H40A 0.9800 . ?
C40 H40B 0.9800 . ?
C40 H40C 0.9800 . ?
C41 H41 1.0000 . ?
C41 C42 1.542(4) . ?
C41 C48 1.530(4) . ?
C41 B1 1.633(4) . ?
C42 H42A 0.9900 . ?
C42 H42B 0.9900 . ?
C42 C46 1.539(4) . ?
C43 H43A 0.9900 . ?
C43 H43B 0.9900 . ?
C43 C44 1.524(4) . ?
C43 C47 1.539(4) . ?
C44 H44 1.0000 . ?
C44 C45 1.544(4) . ?
C44 B1 1.636(4) . ?
C45 H45A 0.9900 . ?
C45 H45B 0.9900 . ?
C45 C46 1.527(4) . ?
C46 H46A 0.9900 . ?
C46 H46B 0.9900 . ?
C47 H47A 0.9900 . ?
C47 H47B 0.9900 . ?
C47 C48 1.541(4) . ?
C48 H48A 0.9900 . ?
C48 H48B 0.9900 . ?
B1 H1 1.0000 . ?
N3 C50 1.384(3) . ?
N3 C52 1.355(3) . ?
N3 C61 1.455(3) . ?
N4 C51 1.406(3) . ?
N4 C52 1.342(3) . ?
N4 C79 1.456(3) . ?
C49 H49A 0.9900 . ?
C49 H49B 0.9900 . ?
C49 C50 1.482(4) . ?
C49 B2 1.679(4) . ?
C50 C51 1.376(4) . ?
C51 C83 1.465(4) . ?
C52 C66 1.468(4) . ?
C53 H53A 0.9800 . ?
C53 H53B 0.9800 . ?
C53 H53C 0.9800 . ?
C53 C54 1.534(4) . ?
C54 H54 1.0000 . ?
C54 C55 1.547(4) . ?
C54 C56 1.524(4) . ?
C55 H55A 0.9800 . ?
C55 H55B 0.9800 . ?
C55 H55C 0.9800 . ?
C56 C57 1.392(4) . ?
C56 C61 1.407(4) . ?
C57 H57 0.9500 . ?
C57 C58 1.370(4) . ?
C58 H58 0.9500 . ?
C58 C59 1.384(4) . ?
C59 H59 0.9500 . ?
C59 C60 1.395(4) . ?
C60 C61 1.398(4) . ?
C60 C62 1.521(4) . ?
C62 H62 1.0000 . ?
C62 C63 1.535(4) . ?
C62 C64 1.531(4) . ?
C63 H63A 0.9800 . ?
C63 H63B 0.9800 . ?
C63 H63C 0.9800 . ?
C64 H64A 0.9800 . ?
C64 H64B 0.9800 . ?
C64 H64C 0.9800 . ?
C65 H65 0.9500 . ?
C65 C66 1.396(4) . ?
C65 C70 1.378(4) . ?
C66 C67 1.387(4) . ?
C67 H67 0.9500 . ?
C67 C68 1.391(4) . ?
C68 H68 0.9500 . ?
C68 C69 1.375(4) . ?
C69 H69 0.9500 . ?
C69 C70 1.385(4) . ?
C70 H70 0.9500 . ?
C71 H71A 0.9800 . ?
C71 H71B 0.9800 . ?
C71 H71C 0.9800 . ?
C71 C72 1.530(4) . ?
C72 H72 1.0000 . ?
C72 C73 1.527(4) . ?
C72 C74 1.513(4) . ?
C73 H73A 0.9800 . ?
C73 H73B 0.9800 . ?
C73 H73C 0.9800 . ?
C74 C75 1.398(4) . ?
C74 C79 1.394(4) . ?
C75 H75 0.9500 . ?
C75 C76 1.375(4) . ?
C76 H76 0.9500 . ?
C76 C77 1.391(4) . ?
C77 H77 0.9500 . ?
C77 C78 1.396(4) . ?
C78 C79 1.410(4) . ?
C78 C80 1.524(4) . ?
C80 H80 1.0000 . ?
C80 C81 1.536(4) . ?
C80 C82 1.535(4) . ?
C81 H81A 0.9800 . ?
C81 H81B 0.9800 . ?
C81 H81C 0.9800 . ?
C82 H82A 0.9800 . ?
C82 H82B 0.9800 . ?
C82 H82C 0.9800 . ?
C83 C84 1.395(4) . ?
C83 C88 1.399(4) . ?
C84 H84 0.9500 . ?
C84 C85 1.389(4) . ?
C85 H85 0.9500 . ?
C85 C86 1.376(4) . ?
C86 H86 0.9500 . ?
C86 C87 1.395(4) . ?
C87 H87 0.9500 . ?
C87 C88 1.377(4) . ?
C88 H88 0.9500 . ?
C89 H89 1.0000 . ?
C89 C90 1.544(4) . ?
C89 C96 1.541(4) . ?
C89 B2 1.640(4) . ?
C90 H90A 0.9900 . ?
C90 H90B 0.9900 . ?
C90 C91 1.545(4) . ?
C91 H91B 0.9900 . ?
C91 H91A 0.9900 . ?
C91 C92 1.535(4) . ?
C92 H92A 0.9900 . ?
C92 H92B 0.9900 . ?
C92 C93 1.538(4) . ?
C93 H93 1.0000 . ?
C93 C94 1.536(4) . ?
C93 B2 1.640(4) . ?
C94 H94A 0.9900 . ?
C94 H94B 0.9900 . ?
C94 C95 1.539(4) . ?
C95 H95A 0.9900 . ?
C95 H95B 0.9900 . ?
C95 C96 1.529(4) . ?
C96 H96A 0.9900 . ?
C96 H96B 0.9900 . ?
B2 H2 1.0000 . ?

loop_
_smtbx_masks_void_nr
_smtbx_masks_void_average_x
_smtbx_masks_void_average_y
_smtbx_masks_void_average_z
_smtbx_masks_void_volume
_smtbx_masks_void_count_electrons
_smtbx_masks_void_content
1 0.000 -0.974 -0.322 1419.3 267.3 ?
